data_7206995
loop_
_publ_author_name
'Li, Yan'
'Yang, Weiping'
'Guo, Rong'
'Chen, Yuanyin'
'Gong, Shuling'

_publ_section_title
;
 Invariant water inclusion property of 1,3-alternate
 p-tert-butylthiacalix[4]arene tetra-methyleneoxycarboxylic acid
;
_journal_issue 4
_journal_name_full CrystEngComm
_journal_page_first 1455
_journal_paper_doi 10.1039/c1ce05800b
_journal_volume 14
_journal_year 2012
_chemical_formula_sum 'C34 H32 O14 S4'
_chemical_formula_weight 792.84
_chemical_name_systematic
;
?
;
_space_group_IT_number 2
_symmetry_cell_setting triclinic
_symmetry_space_group_name_Hall '-P 1'
_symmetry_space_group_name_H-M 'P -1'
_atom_sites_solution_hydrogens geom
_atom_sites_solution_primary direct
_atom_sites_solution_secondary difmap
_audit_creation_method SHELXL-97
_cell_angle_alpha 85.4050(10)
_cell_angle_beta 79.6150(10)
_cell_angle_gamma 81.5540(10)
_cell_formula_units_Z 2
_cell_length_a 10.3369(8)
_cell_length_b 13.2291(10)
_cell_length_c 13.3387(11)
_cell_measurement_reflns_used 3356
_cell_measurement_temperature 298(2)
_cell_measurement_theta_max 22.78
_cell_measurement_theta_min 1.85
_cell_volume 1772.0(2)
_computing_cell_refinement 'Bruker SMART'
_computing_data_collection 'Bruker SMART'
_computing_data_reduction 'Bruker SMART'
_computing_molecular_graphics 'Bruker SHELXTL'
_computing_publication_material 'Bruker SHELXTL'
_computing_structure_refinement 'SHELXL-97 (Sheldrick, 1997)'
_computing_structure_solution 'SHELXS-97 (Sheldrick, 1990)'
_diffrn_ambient_temperature 298(2)
_diffrn_measured_fraction_theta_full 0.987
_diffrn_measured_fraction_theta_max 0.987
_diffrn_measurement_device_type 'CCD area detector'
_diffrn_measurement_method 'phi and omega scans'
_diffrn_radiation_monochromator graphite
_diffrn_radiation_source 'fine-focus sealed tube'
_diffrn_radiation_type MoK\a
_diffrn_radiation_wavelength 0.71073
_diffrn_reflns_av_R_equivalents 0.0709
_diffrn_reflns_av_sigmaI/netI 0.0794
_diffrn_reflns_limit_h_max 12
_diffrn_reflns_limit_h_min -12
_diffrn_reflns_limit_k_max 16
_diffrn_reflns_limit_k_min -16
_diffrn_reflns_limit_l_max 16
_diffrn_reflns_limit_l_min -12
_diffrn_reflns_number 12059
_diffrn_reflns_theta_full 26.00
_diffrn_reflns_theta_max 26.00
_diffrn_reflns_theta_min 2.02
_exptl_absorpt_coefficient_mu 0.338
_exptl_absorpt_correction_T_max 0.9670
_exptl_absorpt_correction_T_min 0.9479
_exptl_absorpt_correction_type multi-scan
_exptl_absorpt_process_details SADABS
_exptl_crystal_colour colorless
_exptl_crystal_density_diffrn 1.486
_exptl_crystal_density_method 'not measured'
_exptl_crystal_description block
_exptl_crystal_F_000 824
_exptl_crystal_size_max 0.16
_exptl_crystal_size_mid 0.12
_exptl_crystal_size_min 0.10
_refine_diff_density_max 0.427
_refine_diff_density_min -0.418
_refine_diff_density_rms 0.059
_refine_ls_extinction_method none
_refine_ls_goodness_of_fit_ref 0.996
_refine_ls_hydrogen_treatment mixed
_refine_ls_matrix_type full
_refine_ls_number_parameters 481
_refine_ls_number_reflns 6876
_refine_ls_number_restraints 2
_refine_ls_restrained_S_all 0.996
_refine_ls_R_factor_all 0.0772
_refine_ls_R_factor_gt 0.0562
_refine_ls_shift/su_max 0.000
_refine_ls_shift/su_mean 0.000
_refine_ls_structure_factor_coef Fsqd
_refine_ls_weighting_details 'calc w=1/[\s^2^(Fo^2^)+(0.0627P)^2^+0.0000P] where P=(Fo^2^+2Fc^2^)/3'
_refine_ls_weighting_scheme calc
_refine_ls_wR_factor_gt 0.1330
_refine_ls_wR_factor_ref 0.1444
_reflns_number_gt 5029
_reflns_number_total 6876
_reflns_threshold_expression >2sigma(I)
_cod_data_source_file c1ce05800b.txt
_cod_data_source_block 4
_cod_depositor_comments
;
The following automatic conversions were performed:

'_symmetry_cell_setting' value 'Triclinic' changed to 'triclinic'
according to /home/saulius/struct/CIF-dictionaries/cif_core.dic
dictionary named 'cif_core.dic' version 2.4.1 from
2010-06-29.

'_exptl_absorpt_correction_type' value 'Multi-scan'
changed to 'multi-scan' according to
/home/saulius/struct/CIF-dictionaries/cif_core.dic dictionary named
'cif_core.dic' version 2.4.1 from 2010-06-29.

Automatic conversion script
Id: cif_fix_values 1715 2011-07-08 13:25:40Z adriana 
;
_cod_original_sg_symbol_H-M P-1
_cod_database_code 7206995

loop_
_symmetry_equiv_pos_as_xyz
'x, y, z'
'-x, -y, -z'

loop_
_atom_site_label
_atom_site_type_symbol
_atom_site_fract_x
_atom_site_fract_y
_atom_site_fract_z
_atom_site_U_iso_or_equiv
_atom_site_adp_type
_atom_site_occupancy
_atom_site_symmetry_multiplicity
_atom_site_calc_flag
_atom_site_refinement_flags
C6 C 0.1248(2) 0.31927(19) 0.3463(2) 0.0341(6) Uani 1 1 d .
C1 C 0.0955(3) 0.2209(2) 0.3409(2) 0.0384(6) Uani 1 1 d .
C2 C 0.0643(3) 0.1618(2) 0.4312(2) 0.0479(8) Uani 1 1 d .
H2 H 0.0449 0.0957 0.4282 0.057 Uiso 1 1 calc R
C3 C 0.0618(3) 0.2001(2) 0.5243(2) 0.0517(8) Uani 1 1 d .
H32 H 0.0361 0.1615 0.5841 0.062 Uiso 1 1 calc R
C4 C 0.0972(3) 0.2948(2) 0.5292(2) 0.0433(7) Uani 1 1 d .
H4 H 0.0989 0.3192 0.5923 0.052 Uiso 1 1 calc R
C5 C 0.1309(2) 0.35554(19) 0.4404(2) 0.0347(6) Uani 1 1 d .
C9 C 0.3135(3) 0.49849(19) 0.3715(2) 0.0381(6) Uani 1 1 d .
C10 C 0.4299(3) 0.43021(18) 0.3698(2) 0.0350(6) Uani 1 1 d .
C11 C 0.5495(3) 0.45490(19) 0.3139(2) 0.0388(7) Uani 1 1 d .
C12 C 0.5492(3) 0.5477(2) 0.2554(2) 0.0488(8) Uani 1 1 d .
H33 H 0.6274 0.5638 0.2148 0.059 Uiso 1 1 calc R
C13 C 0.4344(3) 0.6151(2) 0.2577(2) 0.0523(8) Uani 1 1 d .
H13 H 0.4360 0.6774 0.2202 0.063 Uiso 1 1 calc R
C14 C 0.3174(3) 0.5913(2) 0.3148(2) 0.0473(7) Uani 1 1 d .
H34 H 0.2403 0.6375 0.3156 0.057 Uiso 1 1 calc R
C17 C 0.6933(3) 0.2543(2) 0.3209(2) 0.0396(7) Uani 1 1 d .
C22 C 0.6619(2) 0.21659(19) 0.2360(2) 0.0362(6) Uani 1 1 d .
C21 C 0.6569(3) 0.11276(19) 0.2323(2) 0.0385(7) Uani 1 1 d .
C20 C 0.6917(3) 0.0472(2) 0.3133(3) 0.0478(8) Uani 1 1 d .
H20 H 0.6893 -0.0227 0.3115 0.057 Uiso 1 1 calc R
C19 C 0.7290(3) 0.0836(2) 0.3948(3) 0.0523(8) Uani 1 1 d .
H19 H 0.7545 0.0386 0.4472 0.063 Uiso 1 1 calc R
C18 C 0.7290(3) 0.1872(2) 0.3995(2) 0.0493(8) Uani 1 1 d .
H18 H 0.7530 0.2122 0.4558 0.059 Uiso 1 1 calc R
C25 C 0.4712(3) 0.1185(2) 0.0994(2) 0.0422(7) Uani 1 1 d .
C26 C 0.3543(3) 0.12536(19) 0.1724(2) 0.0387(7) Uani 1 1 d .
C27 C 0.2348(3) 0.1697(2) 0.1431(2) 0.0418(7) Uani 1 1 d .
C28 C 0.2316(3) 0.2038(2) 0.0427(2) 0.0516(8) Uani 1 1 d .
H28 H 0.1519 0.2340 0.0236 0.062 Uiso 1 1 calc R
C29 C 0.3461(4) 0.1932(2) -0.0295(3) 0.0591(9) Uani 1 1 d .
H29 H 0.3430 0.2138 -0.0974 0.071 Uiso 1 1 calc R
C30 C 0.4634(3) 0.1525(2) -0.0006(2) 0.0524(8) Uani 1 1 d .
H30 H 0.5404 0.1474 -0.0493 0.063 Uiso 1 1 calc R
C7 C 0.0470(3) 0.4628(2) 0.2454(2) 0.0439(7) Uani 1 1 d .
H7A H 0.0743 0.5255 0.2624 0.053 Uiso 1 1 calc R
H7B H -0.0337 0.4514 0.2920 0.053 Uiso 1 1 calc R
C8 C 0.0208(3) 0.4736(2) 0.1390(2) 0.0426(7) Uani 1 1 d .
C31 C 0.3859(3) -0.0120(2) 0.3001(3) 0.0567(9) Uani 1 1 d .
H31A H 0.4081 -0.0200 0.3682 0.068 Uiso 1 1 calc R
H31B H 0.4637 -0.0395 0.2531 0.068 Uiso 1 1 calc R
C32 C 0.2760(4) -0.0720(3) 0.2970(3) 0.0605(9) Uani 1 1 d .
C23 C 0.7510(3) 0.2846(2) 0.0760(3) 0.0573(9) Uani 1 1 d .
H23A H 0.7676 0.2200 0.0430 0.069 Uiso 1 1 calc R
H23B H 0.8275 0.2903 0.1069 0.069 Uiso 1 1 calc R
C24 C 0.7355(3) 0.3706(2) -0.0029(2) 0.0465(7) Uani 1 1 d .
C15 C 0.4334(3) 0.3309(2) 0.5255(2) 0.0487(8) Uani 1 1 d .
H15A H 0.3667 0.3825 0.5590 0.058 Uiso 1 1 calc R
H15B H 0.5199 0.3450 0.5347 0.058 Uiso 1 1 calc R
C16 C 0.4100(3) 0.2263(2) 0.5727(3) 0.0569(9) Uani 1 1 d .
C33 C 0.9570(6) 0.8329(5) 0.1834(4) 0.126(2) Uani 1 1 d .
H33A H 0.8996 0.8596 0.2441 0.151 Uiso 1 1 calc R
H33B H 0.9127 0.7832 0.1577 0.151 Uiso 1 1 calc R
C34 C 0.9749(6) 0.9145(5) 0.1084(5) 0.143(2) Uani 1 1 d .
H34A H 1.0132 0.9663 0.1351 0.214 Uiso 1 1 calc R
H34B H 0.8906 0.9433 0.0909 0.214 Uiso 1 1 calc R
H34C H 1.0331 0.8891 0.0486 0.214 Uiso 1 1 calc R
O1 O 0.14818(17) 0.37952(13) 0.25711(13) 0.0382(4) Uani 1 1 d .
O10 O 0.35392(19) 0.09496(14) 0.27393(14) 0.0442(5) Uani 1 1 d .
O7 O 0.63667(17) 0.28406(13) 0.15419(14) 0.0398(5) Uani 1 1 d .
O4 O 0.42706(18) 0.33467(12) 0.42085(15) 0.0396(5) Uani 1 1 d .
O2 O 0.0860(2) 0.42366(16) 0.07032(17) 0.0590(6) Uani 1 1 d .
O3 O -0.0778(2) 0.54569(17) 0.12799(16) 0.0569(6) Uani 1 1 d .
H3 H -0.0839 0.5548 0.0674 0.085 Uiso 1 1 calc R
O12 O 0.2701(3) -0.0983(3) 0.2091(2) 0.0958(10) Uani 1 1 d .
H12 H 0.2052 -0.1281 0.2121 0.144 Uiso 1 1 calc R
O11 O 0.1974(4) -0.0911(3) 0.3694(3) 0.1448(17) Uani 1 1 d .
O9 O 0.6465(2) 0.44617(17) 0.02584(18) 0.0628(6) Uani 1 1 d .
H9 H 0.6448 0.4905 -0.0207 0.094 Uiso 1 1 calc R
O8 O 0.8083(2) 0.36712(16) -0.08430(17) 0.0655(7) Uani 1 1 d .
O5 O 0.4025(3) 0.15688(16) 0.5081(2) 0.0724(7) Uani 1 1 d .
H5A H 0.4064 0.1837 0.4503 0.109 Uiso 1 1 calc R
O6 O 0.3985(3) 0.2060(2) 0.6614(2) 0.0941(9) Uani 1 1 d .
O13 O 0.3796(2) 0.40652(18) 0.1060(2) 0.0619(6) Uani 1 1 d D
H13B H 0.4527(19) 0.381(3) 0.118(3) 0.093 Uiso 1 1 d D
H13A H 0.315(3) 0.383(3) 0.138(3) 0.093 Uiso 1 1 d D
O14 O 1.0768(3) 0.7832(2) 0.2106(3) 0.0945(9) Uani 1 1 d .
H14 H 1.1150 0.7450 0.1658 0.142 Uiso 1 1 calc R
S4 S 0.16293(7) 0.48108(5) 0.45520(6) 0.0426(2) Uani 1 1 d .
S1 S 0.07857(8) 0.17119(6) 0.22537(7) 0.0512(2) Uani 1 1 d .
S2 S 0.62772(8) 0.05699(6) 0.12366(6) 0.0498(2) Uani 1 1 d .
S3 S 0.70616(8) 0.38586(6) 0.32701(7) 0.0546(2) Uani 1 1 d .

loop_
_atom_site_aniso_label
_atom_site_aniso_U_11
_atom_site_aniso_U_22
_atom_site_aniso_U_33
_atom_site_aniso_U_23
_atom_site_aniso_U_13
_atom_site_aniso_U_12
C6 0.0272(13) 0.0398(14) 0.0338(16) 0.0041(12) -0.0044(11) -0.0040(11)
C1 0.0324(14) 0.0407(15) 0.0430(17) -0.0006(12) -0.0078(12) -0.0068(12)
C2 0.0433(17) 0.0421(16) 0.058(2) 0.0078(14) -0.0045(15) -0.0159(13)
C3 0.0544(19) 0.0564(19) 0.0411(19) 0.0163(15) -0.0014(15) -0.0158(15)
C4 0.0435(16) 0.0513(17) 0.0320(17) 0.0015(13) -0.0023(13) -0.0036(13)
C5 0.0314(14) 0.0376(14) 0.0341(16) -0.0001(11) -0.0044(12) -0.0044(11)
C9 0.0464(16) 0.0377(15) 0.0331(16) -0.0036(12) -0.0107(13) -0.0096(12)
C10 0.0461(16) 0.0277(13) 0.0336(16) -0.0036(11) -0.0089(12) -0.0096(11)
C11 0.0454(16) 0.0339(14) 0.0393(17) -0.0096(12) -0.0048(13) -0.0118(12)
C12 0.060(2) 0.0436(16) 0.0439(19) 0.0014(13) 0.0001(15) -0.0230(15)
C13 0.074(2) 0.0392(16) 0.046(2) 0.0094(13) -0.0137(17) -0.0180(16)
C14 0.0594(19) 0.0368(15) 0.0468(19) 0.0024(13) -0.0167(15) -0.0033(14)
C17 0.0317(14) 0.0413(15) 0.0459(18) -0.0030(13) -0.0030(13) -0.0090(12)
C22 0.0304(14) 0.0345(14) 0.0415(17) 0.0034(12) -0.0041(12) -0.0030(11)
C21 0.0334(14) 0.0342(14) 0.0449(18) 0.0002(12) -0.0001(13) -0.0041(11)
C20 0.0470(17) 0.0342(15) 0.057(2) 0.0056(14) -0.0025(15) 0.0002(13)
C19 0.0498(19) 0.0535(19) 0.049(2) 0.0135(15) -0.0105(15) 0.0023(15)
C18 0.0393(16) 0.065(2) 0.0439(19) -0.0042(15) -0.0128(14) -0.0012(14)
C25 0.0523(18) 0.0324(14) 0.0435(18) -0.0084(12) -0.0068(14) -0.0098(12)
C26 0.0499(17) 0.0289(13) 0.0404(17) -0.0066(12) -0.0107(14) -0.0089(12)
C27 0.0517(17) 0.0346(14) 0.0440(18) -0.0080(12) -0.0152(14) -0.0096(13)
C28 0.068(2) 0.0442(17) 0.048(2) -0.0074(14) -0.0250(17) -0.0040(15)
C29 0.088(3) 0.0532(19) 0.039(2) -0.0052(15) -0.0179(19) -0.0085(18)
C30 0.065(2) 0.0492(18) 0.041(2) -0.0128(14) 0.0021(16) -0.0097(16)
C7 0.0421(16) 0.0467(16) 0.0416(18) 0.0083(13) -0.0097(13) -0.0047(13)
C8 0.0437(17) 0.0399(16) 0.0461(19) 0.0082(14) -0.0134(14) -0.0104(13)
C31 0.058(2) 0.0490(18) 0.063(2) 0.0154(15) -0.0143(17) -0.0113(15)
C32 0.067(2) 0.0504(19) 0.064(3) 0.0043(17) -0.006(2) -0.0176(17)
C23 0.0485(18) 0.0545(19) 0.060(2) 0.0068(16) 0.0056(16) -0.0001(15)
C24 0.0487(18) 0.0445(17) 0.046(2) 0.0000(14) -0.0012(15) -0.0163(14)
C15 0.0571(19) 0.0399(16) 0.051(2) 0.0089(14) -0.0181(16) -0.0092(14)
C16 0.059(2) 0.0395(17) 0.070(3) 0.0144(17) -0.0136(18) -0.0050(15)
C33 0.116(4) 0.146(5) 0.110(5) -0.023(4) -0.044(4) 0.036(4)
C34 0.110(4) 0.136(5) 0.184(7) -0.026(5) -0.066(5) 0.031(4)
O1 0.0364(10) 0.0432(10) 0.0324(11) 0.0091(8) -0.0049(8) -0.0040(8)
O10 0.0514(12) 0.0430(11) 0.0378(12) 0.0057(9) -0.0099(9) -0.0068(9)
O7 0.0376(10) 0.0373(10) 0.0409(12) 0.0058(8) -0.0010(9) -0.0044(8)
O4 0.0461(11) 0.0269(9) 0.0461(12) 0.0016(8) -0.0078(9) -0.0084(8)
O2 0.0829(16) 0.0493(12) 0.0450(14) -0.0012(10) -0.0268(12) 0.0098(11)
O3 0.0535(13) 0.0638(14) 0.0503(14) 0.0098(11) -0.0168(11) 0.0054(11)
O12 0.089(2) 0.128(3) 0.079(2) -0.0375(19) -0.0101(17) -0.0309(19)
O11 0.156(3) 0.212(4) 0.088(3) 0.013(2) 0.003(2) -0.138(3)
O9 0.0645(14) 0.0543(13) 0.0558(15) 0.0155(11) 0.0089(12) 0.0035(11)
O8 0.0812(16) 0.0577(14) 0.0477(15) 0.0010(11) 0.0157(13) -0.0124(12)
O5 0.0849(18) 0.0356(12) 0.092(2) 0.0091(12) -0.0041(16) -0.0127(12)
O6 0.140(3) 0.0687(17) 0.076(2) 0.0367(15) -0.0329(19) -0.0262(17)
O13 0.0440(13) 0.0638(15) 0.0715(17) 0.0245(12) -0.0048(13) -0.0074(12)
O14 0.087(2) 0.098(2) 0.105(2) -0.0460(17) -0.0359(19) 0.0095(17)
S4 0.0431(4) 0.0392(4) 0.0438(5) -0.0079(3) -0.0033(3) -0.0022(3)
S1 0.0452(4) 0.0587(5) 0.0560(5) -0.0100(4) -0.0158(4) -0.0158(4)
S2 0.0499(5) 0.0420(4) 0.0558(5) -0.0154(4) -0.0024(4) -0.0019(3)
S3 0.0399(4) 0.0474(4) 0.0813(7) -0.0146(4) -0.0108(4) -0.0152(3)

loop_
_atom_type_symbol
_atom_type_description
_atom_type_scat_dispersion_real
_atom_type_scat_dispersion_imag
_atom_type_scat_source
C C 0.0033 0.0016 'International Tables Vol C Tables 4.2.6.8 and 6.1.1.4'
H H 0.0000 0.0000 'International Tables Vol C Tables 4.2.6.8 and 6.1.1.4'
O O 0.0106 0.0060 'International Tables Vol C Tables 4.2.6.8 and 6.1.1.4'
S S 0.1246 0.1234 'International Tables Vol C Tables 4.2.6.8 and 6.1.1.4'

loop_
_geom_angle_atom_site_label_1
_geom_angle_atom_site_label_2
_geom_angle_atom_site_label_3
_geom_angle
O1 C6 C1 118.8(2)
O1 C6 C5 121.1(2)
C1 C6 C5 120.0(2)
C6 C1 C2 119.1(3)
C6 C1 S1 122.8(2)
C2 C1 S1 117.7(2)
C3 C2 C1 120.7(3)
C3 C2 H2 119.6
C1 C2 H2 119.6
C4 C3 C2 120.0(3)
C4 C3 H32 120.0
C2 C3 H32 120.0
C3 C4 C5 120.8(3)
C3 C4 H4 119.6
C5 C4 H4 119.6
C6 C5 C4 119.1(2)
C6 C5 S4 123.2(2)
C4 C5 S4 117.4(2)
C14 C9 C10 119.1(3)
C14 C9 S4 117.2(2)
C10 C9 S4 123.2(2)
O4 C10 C9 120.2(2)
O4 C10 C11 119.0(2)
C9 C10 C11 120.7(2)
C10 C11 C12 118.7(3)
C10 C11 S3 123.7(2)
C12 C11 S3 117.0(2)
C13 C12 C11 120.4(3)
C13 C12 H33 119.8
C11 C12 H33 119.8
C14 C13 C12 120.6(3)
C14 C13 H13 119.7
C12 C13 H13 119.7
C13 C14 C9 120.4(3)
C13 C14 H34 119.8
C9 C14 H34 119.8
C22 C17 C18 119.7(3)
C22 C17 S3 121.7(2)
C18 C17 S3 118.2(2)
C17 C22 C21 120.3(3)
C17 C22 O7 119.0(2)
C21 C22 O7 120.7(3)
C22 C21 C20 118.6(3)
C22 C21 S2 123.2(2)
C20 C21 S2 117.8(2)
C19 C20 C21 121.2(3)
C19 C20 H20 119.4
C21 C20 H20 119.4
C20 C19 C18 119.8(3)
C20 C19 H19 120.1
C18 C19 H19 120.1
C19 C18 C17 120.3(3)
C19 C18 H18 119.9
C17 C18 H18 119.9
C30 C25 C26 118.8(3)
C30 C25 S2 116.8(2)
C26 C25 S2 124.1(2)
O10 C26 C27 118.3(2)
O10 C26 C25 122.4(3)
C27 C26 C25 119.2(3)
C28 C27 C26 120.1(3)
C28 C27 S1 116.4(2)
C26 C27 S1 123.1(2)
C29 C28 C27 120.4(3)
C29 C28 H28 119.8
C27 C28 H28 119.8
C30 C29 C28 119.7(3)
C30 C29 H29 120.2
C28 C29 H29 120.2
C29 C30 C25 121.8(3)
C29 C30 H30 119.1
C25 C30 H30 119.1
O1 C7 C8 110.6(2)
O1 C7 H7A 109.5
C8 C7 H7A 109.5
O1 C7 H7B 109.5
C8 C7 H7B 109.5
H7A C7 H7B 108.1
O2 C8 O3 124.5(3)
O2 C8 C7 123.7(3)
O3 C8 C7 111.7(3)
O10 C31 C32 113.2(3)
O10 C31 H31A 108.9
C32 C31 H31A 108.9
O10 C31 H31B 108.9
C32 C31 H31B 108.9
H31A C31 H31B 107.8
O11 C32 O12 122.2(4)
O11 C32 C31 123.5(4)
O12 C32 C31 114.3(3)
O7 C23 C24 112.6(2)
O7 C23 H23A 109.1
C24 C23 H23A 109.1
O7 C23 H23B 109.1
C24 C23 H23B 109.1
H23A C23 H23B 107.8
O8 C24 O9 125.2(3)
O8 C24 C23 119.6(3)
O9 C24 C23 115.1(3)
O4 C15 C16 109.6(3)
O4 C15 H15A 109.8
C16 C15 H15A 109.8
O4 C15 H15B 109.8
C16 C15 H15B 109.8
H15A C15 H15B 108.2
O6 C16 O5 121.2(3)
O6 C16 C15 123.0(3)
O5 C16 C15 115.8(3)
O14 C33 C34 113.3(5)
O14 C33 H33A 108.9
C34 C33 H33A 108.9
O14 C33 H33B 108.9
C34 C33 H33B 108.9
H33A C33 H33B 107.7
C33 C34 H34A 109.5
C33 C34 H34B 109.5
H34A C34 H34B 109.5
C33 C34 H34C 109.5
H34A C34 H34C 109.5
H34B C34 H34C 109.5
C6 O1 C7 114.97(19)
C26 O10 C31 118.2(2)
C22 O7 C23 111.6(2)
C10 O4 C15 116.03(19)
C8 O3 H3 109.5
C32 O12 H12 109.5
C24 O9 H9 109.5
C16 O5 H5A 109.5
H13B O13 H13A 118(4)
C33 O14 H14 109.5
C5 S4 C9 106.82(12)
C1 S1 C27 106.82(13)
C21 S2 C25 105.96(13)
C11 S3 C17 107.00(12)

loop_
_geom_bond_atom_site_label_1
_geom_bond_atom_site_label_2
_geom_bond_distance
C6 O1 1.382(3)
C6 C1 1.389(4)
C6 C5 1.395(4)
C1 C2 1.396(4)
C1 S1 1.770(3)
C2 C3 1.374(4)
C2 H2 0.9300
C3 C4 1.365(4)
C3 H32 0.9300
C4 C5 1.396(4)
C4 H4 0.9300
C5 S4 1.773(3)
C9 C14 1.392(4)
C9 C10 1.392(4)
C9 S4 1.777(3)
C10 O4 1.388(3)
C10 C11 1.393(4)
C11 C12 1.400(4)
C11 S3 1.769(3)
C12 C13 1.373(4)
C12 H33 0.9300
C13 C14 1.372(4)
C13 H13 0.9300
C14 H34 0.9300
C17 C22 1.382(4)
C17 C18 1.384(4)
C17 S3 1.775(3)
C22 C21 1.387(4)
C22 O7 1.390(3)
C21 C20 1.395(4)
C21 S2 1.769(3)
C20 C19 1.362(4)
C20 H20 0.9300
C19 C18 1.377(4)
C19 H19 0.9300
C18 H18 0.9300
C25 C30 1.386(4)
C25 C26 1.406(4)
C25 S2 1.773(3)
C26 O10 1.381(3)
C26 C27 1.395(4)
C27 C28 1.384(4)
C27 S1 1.780(3)
C28 C29 1.382(4)
C28 H28 0.9300
C29 C30 1.361(5)
C29 H29 0.9300
C30 H30 0.9300
C7 O1 1.423(3)
C7 C8 1.485(4)
C7 H7A 0.9700
C7 H7B 0.9700
C8 O2 1.214(3)
C8 O3 1.310(3)
C31 O10 1.435(3)
C31 C32 1.487(5)
C31 H31A 0.9700
C31 H31B 0.9700
C32 O11 1.181(4)
C32 O12 1.264(4)
C23 O7 1.429(3)
C23 C24 1.498(4)
C23 H23A 0.9700
C23 H23B 0.9700
C24 O8 1.204(3)
C24 O9 1.288(4)
C15 O4 1.406(3)
C15 C16 1.508(4)
C15 H15A 0.9700
C15 H15B 0.9700
C16 O6 1.180(4)
C16 O5 1.328(4)
C33 O14 1.408(5)
C33 C34 1.421(8)
C33 H33A 0.9700
C33 H33B 0.9700
C34 H34A 0.9600
C34 H34B 0.9600
C34 H34C 0.9600
O3 H3 0.8200
O12 H12 0.8200
O9 H9 0.8200
O5 H5A 0.8200
O13 H13B 0.818(10)
O13 H13A 0.815(10)
O14 H14 0.8200

loop_
_geom_hbond_atom_site_label_D
_geom_hbond_atom_site_label_H
_geom_hbond_atom_site_label_A
_geom_hbond_distance_DH
_geom_hbond_distance_HA
_geom_hbond_distance_DA
_geom_hbond_angle_DHA
_geom_hbond_site_symmetry_A
O13 H13A O1 0.815(10) 2.13(2) 2.883(3) 154(4) .
O13 H13B O9 0.818(10) 2.39(3) 2.881(3) 119(3) .
O9 H9 O13 0.82 1.72 2.536(3) 170.9 2_665

loop_
_geom_torsion_atom_site_label_1
_geom_torsion_atom_site_label_2
_geom_torsion_atom_site_label_3
_geom_torsion_atom_site_label_4
_geom_torsion
O1 C6 C1 C2 -176.3(2)
C5 C6 C1 C2 4.0(4)
O1 C6 C1 S1 -3.3(3)
C5 C6 C1 S1 177.1(2)
C6 C1 C2 C3 0.3(4)
S1 C1 C2 C3 -173.2(2)
C1 C2 C3 C4 -3.6(5)
C2 C3 C4 C5 2.6(4)
O1 C6 C5 C4 175.4(2)
C1 C6 C5 C4 -4.9(4)
O1 C6 C5 S4 2.2(3)
C1 C6 C5 S4 -178.18(19)
C3 C4 C5 C6 1.6(4)
C3 C4 C5 S4 175.3(2)
C14 C9 C10 O4 -176.2(2)
S4 C9 C10 O4 12.2(4)
C14 C9 C10 C11 1.2(4)
S4 C9 C10 C11 -170.4(2)
O4 C10 C11 C12 174.5(2)
C9 C10 C11 C12 -3.0(4)
O4 C10 C11 S3 -15.7(4)
C9 C10 C11 S3 166.9(2)
C10 C11 C12 C13 3.3(4)
S3 C11 C12 C13 -167.2(2)
C11 C12 C13 C14 -1.9(5)
C12 C13 C14 C9 0.1(5)
C10 C9 C14 C13 0.2(4)
S4 C9 C14 C13 172.4(2)
C18 C17 C22 C21 4.5(4)
S3 C17 C22 C21 177.8(2)
C18 C17 C22 O7 -174.9(2)
S3 C17 C22 O7 -1.5(3)
C17 C22 C21 C20 -3.6(4)
O7 C22 C21 C20 175.7(2)
C17 C22 C21 S2 -176.0(2)
O7 C22 C21 S2 3.4(4)
C22 C21 C20 C19 0.4(4)
S2 C21 C20 C19 173.1(2)
C21 C20 C19 C18 2.0(5)
C20 C19 C18 C17 -1.1(5)
C22 C17 C18 C19 -2.1(4)
S3 C17 C18 C19 -175.7(2)
C30 C25 C26 O10 -178.7(2)
S2 C25 C26 O10 7.8(4)
C30 C25 C26 C27 -2.4(4)
S2 C25 C26 C27 -175.87(19)
O10 C26 C27 C28 178.2(2)
C25 C26 C27 C28 1.7(4)
O10 C26 C27 S1 -9.9(3)
C25 C26 C27 S1 173.60(19)
C26 C27 C28 C29 0.7(4)
S1 C27 C28 C29 -171.7(2)
C27 C28 C29 C30 -2.5(4)
C28 C29 C30 C25 1.7(5)
C26 C25 C30 C29 0.7(4)
S2 C25 C30 C29 174.6(2)
O1 C7 C8 O2 -6.3(4)
O1 C7 C8 O3 176.0(2)
O10 C31 C32 O11 -94.6(5)
O10 C31 C32 O12 83.0(4)
O7 C23 C24 O8 -162.6(3)
O7 C23 C24 O9 20.8(4)
O4 C15 C16 O6 -173.1(3)
O4 C15 C16 O5 6.8(4)
C1 C6 O1 C7 109.4(3)
C5 C6 O1 C7 -70.9(3)
C8 C7 O1 C6 -138.1(2)
C27 C26 O10 C31 116.0(3)
C25 C26 O10 C31 -67.6(3)
C32 C31 O10 C26 -75.8(4)
C17 C22 O7 C23 97.7(3)
C21 C22 O7 C23 -81.7(3)
C24 C23 O7 C22 -168.7(3)
C9 C10 O4 C15 -84.1(3)
C11 C10 O4 C15 98.4(3)
C16 C15 O4 C10 172.1(2)
C6 C5 S4 C9 -54.4(2)
C4 C5 S4 C9 132.2(2)
C14 C9 S4 C5 136.4(2)
C10 C9 S4 C5 -51.8(3)
C6 C1 S1 C27 62.2(3)
C2 C1 S1 C27 -124.6(2)
C28 C27 S1 C1 -136.3(2)
C26 C27 S1 C1 51.6(2)
C22 C21 S2 C25 -59.0(3)
C20 C21 S2 C25 128.6(2)
C30 C25 S2 C21 132.8(2)
C26 C25 S2 C21 -53.6(2)
C10 C11 S3 C17 48.9(3)
C12 C11 S3 C17 -141.1(2)
C22 C17 S3 C11 60.3(3)
C18 C17 S3 C11 -126.3(2)
